data_4128539
loop_
_publ_author_name
'Horwitz, Noah E.'
'Xie, Jiaze'
'Filatov, Alexander S.'
'Papoular, Robert J.'
'Shepard, William E.'
'Zee, David Z.'
'Grahn, Mia P.'
'Gilder, Chloe'
'Anderson, John S.'

_publ_section_title
;
 Redox-Active 1D Coordination Polymers of Iron-Sulfur Clusters.
;
_journal_issue 9
_journal_name_full 'Journal of the American Chemical Society'
_journal_page_first 3940
_journal_page_last 3951
_journal_paper_doi 10.1021/jacs.8b12339
_journal_volume 141
_journal_year 2019
_chemical_formula_moiety 'C6 H4 Fe2 S4, C4 H12 N'
_chemical_formula_sum 'C10 H16 Fe2 N S4'
_chemical_formula_weight 390.18
_space_group_IT_number 88
_space_group_name_Hall '-I 4ad'
_space_group_name_H-M_alt 'I 41/a :2'
_symmetry_cell_setting tetragonal
_symmetry_space_group_name_Hall '-I 4ad'
_symmetry_space_group_name_H-M 'I 41/a :2'
_audit_creation_date 2018-09-23T01:36
_audit_creation_method 'from EXP file using GSAS2CIF'
_audit_update_record ' 2018-09-23T01:36  Initial CIF as created by GSAS2CIF'
_cell_angle_alpha 90.0
_cell_angle_beta 90.0
_cell_angle_gamma 90.0
_cell_formula_units_Z 16
_cell_length_a 17.18530(23)
_cell_length_b 17.1853
_cell_length_c 20.4819(4)
_cell_measurement_temperature 298
_cell_volume 6049.01(14)
_computing_molecular_graphics Mercury
_computing_publication_material GSAS
_computing_structure_refinement GSAS
_diffrn_ambient_temperature 298
_diffrn_detector
;
12 independent analyzer sets with 2? seperation of 2\%
Si(111) analyzer crystals and LaCl3 scintillation detectors 
;
_diffrn_measurement_device_type 'Huber two-circle diffractometer'
_diffrn_radiation_monochromator 'Si(111) double crystal'
_diffrn_radiation_polarisn_ratio 0.99
_diffrn_radiation_probe x-ray
_diffrn_radiation_type synchrotron
_diffrn_radiation_wavelength 0.412748
_diffrn_source 'Bending Magnet, synchrotron'
_diffrn_source_type X-ray
_exptl_absorpt_correction_T_max 1.00000
_exptl_absorpt_correction_T_min 1.00000
_exptl_absorpt_process_details
;   GSAS Absorption/surface roughness correction: function number 0
 No correction is applied.
;
_exptl_crystal_density_diffrn 1.714
_exptl_crystal_F_000 3184
_pd_block_id 2018-09-23T01:36|TMA_FOX_RUN7_R_55_S1|rjp|11-BM___APS___ANL
_pd_calc_method 'Rietveld Refinement'
_pd_char_colour black
_pd_instr_location ' ?'
_pd_meas_2theta_range_inc 0.001
_pd_meas_2theta_range_max 12.599
_pd_meas_2theta_range_min 1.6
_pd_meas_number_of_points 11000
_pd_phase_name 'TETRAGONAL I 41/a'
_pd_proc_2theta_range_inc 0.001
_pd_proc_2theta_range_max 12.598862
_pd_proc_2theta_range_min 1.599862
_pd_proc_info_datetime 2018-09-23T01:36:23
_pd_proc_info_excluded_regions ' ?'
_pd_proc_ls_background_function
;   GSAS Background function number 1 with 12 terms.
 Shifted Chebyshev function of 1st kind
      1:    306.516     2:   -54.6582     3:    29.5735     4:    28.5997    
      5:    25.9837     6:   -55.4815     7:   -2.45424     8:    12.8689    
      9:   -7.04743    10:   -10.5749    11:    13.0646    12:   -14.6823    
;
_pd_proc_ls_peak_cutoff 0.00100
_pd_proc_ls_profile_function
;
 CW Profile function number 4 with  16 terms
 Pseudovoigt profile coefficients as parameterized in
 P. Thompson, D.E. Cox & J.B. Hastings (1987). J. Appl. Cryst.,20,79-83.
 Asymmetry correction of L.W. Finger, D.E. Cox & A. P. Jephcoat (1994).
 J. Appl. Cryst.,27,892-900.
 Microstrain broadening by P.W. Stephens,  (1999). J. Appl. Cryst.,32,281-289.
 #1(GU)   =    0.000 #2(GV)   =    0.000 #3(GW)   =    0.010
 #4(GP)   =    0.000 #5(LX)   =    0.191 #6(ptec) =     0.00
 #7(trns) =     0.00 #8(shft) =   0.0000 #9(sfec) =     0.00
 #10(S/L) =   0.0005 #11(H/L) =   0.0005 #12(eta) =   1.0000
 #13(S400 ) =  1.8E-02 #14(S004 ) =  2.0E-02 #15(S220 ) =  3.3E-03
 #16(S202 ) =  2.8E-02 #17(S310 ) =  0.0E+00
 Peak tails are ignored  where the intensity is below 0.0010 times the peak
   Aniso. broadening axis   0.0   0.0   1.0
;
_pd_proc_ls_prof_R_factor 0.0587
_pd_proc_ls_prof_wR_expected 0.0413
_pd_proc_ls_prof_wR_factor 0.0768
_pd_proc_number_of_points 11000
_pd_spec_mounting ' ?'
_refine_ls_goodness_of_fit_all 2.02
_refine_ls_hydrogen_treatment refall
_refine_ls_matrix_type full
_refine_ls_number_parameters 31
_refine_ls_number_restraints 55
_refine_ls_R_Fsqd_factor 0.04894
_refine_ls_shift/su_max 0.01
_refine_ls_shift/su_mean 0.00
_reflns_d_resolution_high 1.882
_reflns_d_resolution_low 13.165
_reflns_limit_h_max 8
_reflns_limit_h_min 0
_reflns_limit_k_max 9
_reflns_limit_k_min 0
_reflns_limit_l_max 10
_reflns_limit_l_min 0
_reflns_number_total 242
_cod_data_source_file ja8b12339_si_003.cif
_cod_data_source_block TMA_FOX_RUN7_R_55_S1_publ
_cod_depositor_comments
;
The following automatic conversions were performed:

data item '_geom_angle_publ_flag' value 'N' was changed to 'n' in
accordance with the
/home/data/users/saulius/crontab/automatic-downloads/current/ACS/lib/dictionaries/cif_core.dic
dictionary named 'cif_core.dic' version 2.4.2 last updated on
2011-04-26 (55 times).

data item '_geom_bond_publ_flag' value 'N' was changed to 'n' in
accordance with the
/home/data/users/saulius/crontab/automatic-downloads/current/ACS/lib/dictionaries/cif_core.dic
dictionary named 'cif_core.dic' version 2.4.2 last updated on
2011-04-26 (73 times).

Automatic conversion script
Id: cif_fix_values 6909 2019-04-08 15:41:33Z antanas 
;
_cod_original_cell_volume 6049.00(25)
_cod_original_sg_symbol_H-M 'I 41/a'
_cod_database_code 4128539
_gsas_exptl_extinct_corr_t_min 1.00000
_gsas_exptl_extinct_corr_t_max 1.00000

loop_
_symmetry_equiv_pos_site_id
_symmetry_equiv_pos_as_xyz
1 +x,+y,+z
2 -y+3/4,+x+1/4,+z+1/4
3 -x+1/2,-y,+z+1/2
4 +y+3/4,-x+3/4,+z+3/4
-1 -x,-y,-z
-2 +y+1/4,-x+3/4,-z+3/4
-3 +x+1/2,+y,-z+1/2
-4 -y+1/4,+x+1/4,-z+1/4
101 +x+1/2,+y+1/2,+z+1/2
102 -y+1/4,+x+3/4,+z+3/4
103 -x,-y+1/2,+z
104 +y+1/4,-x+1/4,+z+1/4
-101 -x+1/2,-y+1/2,-z+1/2
-102 +y+3/4,-x+1/4,-z+1/4
-103 +x,+y+1/2,-z
-104 -y+3/4,+x+3/4,-z+3/4

loop_
_atom_site_type_symbol
_atom_site_label
_atom_site_fract_x
_atom_site_fract_y
_atom_site_fract_z
_atom_site_occupancy
_atom_site_thermal_displace_type
_atom_site_U_iso_or_equiv
_atom_site_symmetry_multiplicity
Fe Fe1 0.05023 0.1882 0.57705 1.0 Uiso 0.0635(13) 16
Fe Fe2 0.01477 0.17165 0.17279 1.0 Uiso 0.0635(13) 16
S S3 -0.08175 0.18439 0.56297 1.0 Uiso 0.0635(13) 16
S S4 0.12109 0.09558 0.52454 1.0 Uiso 0.0635(13) 16
S S5 0.03171 0.05788 0.22695 1.0 Uiso 0.0635(13) 16
C C6 0.0961 0.08595 0.4401 1.0 Uiso 0.0635(13) 16
C C7 0.10731 0.14754 0.3977 1.0 Uiso 0.0635(13) 16
C C8 0.08772 0.13889 0.33295 1.0 Uiso 0.0635(13) 16
C C9 0.05715 0.06919 0.31104 1.0 Uiso 0.0635(13) 16
C C10 0.04591 0.00776 0.35346 1.0 Uiso 0.0635(13) 16
C C11 0.06546 0.01635 0.41809 1.0 Uiso 0.0635(13) 16
H H12 0.13019 0.19923 0.41458 1.0 Uiso 0.0635(13) 16
H H13 0.09575 0.1842 0.30057 1.0 Uiso 0.0635(13) 16
H H14 0.02303 -0.04396 0.33649 1.0 Uiso 0.0635(13) 16
H H15 0.05746 -0.02898 0.45051 1.0 Uiso 0.0635(13) 16
S S16 0.02013 0.14769 0.06265 1.0 Uiso 0.0635(13) 16
N N1t 0.82884 0.96378 0.09353 1.0 Uiso 0.0635(13) 16
C C2t 0.8535 0.91145 0.14986 1.0 Uiso 0.0635(13) 16
C C3t 0.7725 1.02537 0.1185 1.0 Uiso 0.0635(13) 16
C C4t 0.9003 1.00337 0.06472 1.0 Uiso 0.0635(13) 16
C C5t 0.78907 0.91505 0.04116 1.0 Uiso 0.0635(13) 16
H H6t 0.80149 0.8836 0.17 1.0 Uiso 0.0635(13) 16
H H7t 0.88203 0.94739 0.18694 1.0 Uiso 0.0635(13) 16
H H8t 0.89392 0.86762 0.13106 1.0 Uiso 0.0635(13) 16
H H9t 0.8022 1.0602 0.15566 1.0 Uiso 0.0635(13) 16
H H10t 0.72188 0.99595 0.13955 1.0 Uiso 0.0635(13) 16
H H11t 0.75485 1.06193 0.07732 1.0 Uiso 0.0635(13) 16
H H12t 0.92854 1.03736 0.10321 1.0 Uiso 0.0635(13) 16
H H13t 0.88141 1.0414 0.02489 1.0 Uiso 0.0635(13) 16
H H14t 0.93968 0.95837 0.04631 1.0 Uiso 0.0635(13) 16
H H15t 0.73605 0.8899 0.06194 1.0 Uiso 0.0635(13) 16
H H16t 0.82913 0.869 0.02587 1.0 Uiso 0.0635(13) 16
H H17t 0.77486 0.95295 -0.00011 1.0 Uiso 0.0635(13) 16

loop_
_atom_type_symbol
_atom_type_number_in_cell
_atom_type_scat_dispersion_real
_atom_type_scat_dispersion_imag
_atom_type_scat_Cromer_Mann_a1
_atom_type_scat_Cromer_Mann_a2
_atom_type_scat_Cromer_Mann_a3
_atom_type_scat_Cromer_Mann_a4
_atom_type_scat_Cromer_Mann_b1
_atom_type_scat_Cromer_Mann_b2
_atom_type_scat_Cromer_Mann_b3
_atom_type_scat_Cromer_Mann_b4
_atom_type_scat_Cromer_Mann_c
_atom_type_scat_source
Fe 32.0 0.000 0.000 11.7695 4.76110 7.35730 0.30720 3.52220 15.3535 2.30450 76.8805 1.03690 International_Tables_Vol_C
S 64.0 0.000 0.000 6.90530 1.46790 5.20340 22.2151 1.43790 0.25360 1.58630 56.1720 0.86690 International_Tables_Vol_C
C 160.0 0.000 0.000 2.31000 20.8439 1.02000 10.2075 1.58860 0.56870 0.86500 51.6512 0.21560 International_Tables_Vol_C
H 256.0 0.000 0.000 0.49300 10.5109 0.32291 26.1257 0.14019 3.14236 0.04081 57.7997 0.00304 International_Tables_Vol_C
N 16.0 0.000 0.000 12.2126 0.00570 3.13220 9.89330 2.01250 28.9975 1.16630 0.58260 -11.529 International_Tables_Vol_C

loop_
_geom_angle_atom_site_label_1
_geom_angle_atom_site_label_2
_geom_angle_atom_site_label_3
_geom_angle
_geom_angle_site_symmetry_1
_geom_angle_site_symmetry_3
_geom_angle_publ_flag
S3 Fe1 S3 103.5181 1_555 -4_556 n
S3 Fe1 S4 116.8253(4) 1_555 1_555 n
S5 Fe2 S16 108.7323(8) 1_555 1_555 n
S16 Fe2 S16 103.5827 1_555 -4_666 n
Fe1 S4 C6 113.1486(7) 1_555 1_555 n
Fe2 S5 C9 114.1551(7) 1_555 1_555 n
S4 C6 C7 120.1820(9) 1_555 1_555 n
S4 C6 C11 119.10250(20) 1_555 1_555 n
C7 C6 C11 120.7154(11) 1_555 1_555 n
C6 C7 C8 119.2364(9) 1_555 1_555 n
C6 C7 H12 120.1420(11) 1_555 1_555 n
C8 C7 H12 120.62140(20) 1_555 1_555 n
C7 C8 C9 119.95030(20) 1_555 1_555 n
C7 C8 H13 120.3401(9) 1_555 1_555 n
C9 C8 H13 119.7096(11) 1_555 1_555 n
S5 C9 C8 119.98800(20) 1_555 1_555 n
S5 C9 C10 119.2775(9) 1_555 1_555 n
C8 C9 C10 120.7345(11) 1_555 1_555 n
C9 C10 C11 119.3458(9) 1_555 1_555 n
C9 C10 H14 119.9704(11) 1_555 1_555 n
C11 C10 H14 120.68370(20) 1_555 1_555 n
C6 C11 C10 120.01740(20) 1_555 1_555 n
C6 C11 H15 119.5868(11) 1_555 1_555 n
C10 C11 H15 120.3957(9) 1_555 1_555 n
Fe2 S16 Fe2 74.2852 1_555 -4_565 n
C2t N1t C3t 109.4488(11) 1_555 1_555 n
C2t N1t C4t 109.4474(5) 1_555 1_555 n
C2t N1t C5t 109.4962(10) 1_555 1_555 n
C3t N1t C4t 109.41240(30) 1_555 1_555 n
C3t N1t C5t 109.4721(4) 1_555 1_555 n
C4t N1t C5t 109.5503(11) 1_555 1_555 n
N1t C2t H6t 108.4470(5) 1_555 1_555 n
N1t C2t H7t 108.4827(10) 1_555 1_555 n
N1t C2t H8t 108.4498(11) 1_555 1_555 n
H6t C2t H7t 110.5415(11) 1_555 1_555 n
H6t C2t H8t 110.47290(30) 1_555 1_555 n
H7t C2t H8t 110.3758(4) 1_555 1_555 n
N1t C3t H9t 108.4842(4) 1_555 1_555 n
N1t C3t H10t 108.45270(30) 1_555 1_555 n
N1t C3t H11t 108.4480(11) 1_555 1_555 n
H9t C3t H10t 110.4515(11) 1_555 1_555 n
H9t C3t H11t 110.5437(10) 1_555 1_555 n
H10t C3t H11t 110.3896(5) 1_555 1_555 n
N1t C4t H12t 108.4753(11) 1_555 1_555 n
N1t C4t H13t 108.4487(5) 1_555 1_555 n
N1t C4t H14t 108.45180(30) 1_555 1_555 n
H12t C4t H13t 110.4629(10) 1_555 1_555 n
H12t C4t H14t 110.5425(4) 1_555 1_555 n
H13t C4t H14t 110.3883(11) 1_555 1_555 n
N1t C5t H15t 108.4664(11) 1_555 1_555 n
N1t C5t H16t 108.47260(30) 1_555 1_555 n
N1t C5t H17t 108.4687(11) 1_555 1_555 n
H15t C5t H16t 110.45400(20) 1_555 1_555 n
H15t C5t H17t 110.4570(5) 1_555 1_555 n
H16t C5t H17t 110.4520(10) 1_555 1_555 n

loop_
_geom_bond_atom_site_label_1
_geom_bond_atom_site_label_2
_geom_bond_distance
_geom_bond_site_symmetry_2
_geom_bond_publ_flag
Fe1 Fe1 2.757680(30) -4_556 n
Fe1 Fe1 2.73722(4) 103_555 n
Fe1 S3 2.287250(30) 1_555 n
Fe1 S3 2.29381(4) -4_556 n
Fe1 S3 2.273930(30) 103_555 n
Fe1 S4 2.274440(30) 1_555 n
Fe2 Fe2 2.754450(30) -4_555 n
Fe2 Fe2 2.74040(4) 103_555 n
Fe2 S5 2.266600(30) 1_555 n
Fe2 S16 2.29493(4) 1_555 n
Fe2 S16 2.283970(30) -4_555 n
S3 Fe1 2.287250(30) 1_555 n
S3 Fe1 2.273930(30) 103_555 n
S4 Fe1 2.274440(30) 1_555 n
S4 C6 1.789820(30) 1_555 n
S5 Fe2 2.266600(30) 1_555 n
S5 C9 1.787540(30) 1_555 n
C6 S4 1.789820(30) 1_555 n
C6 C7 1.382510(20) 1_555 n
C6 C11 1.382470(20) 1_555 n
C7 C6 1.382510(20) 1_555 n
C7 C8 1.376330(30) 1_555 n
C7 H12 1.031110(10) 1_555 n
C8 C7 1.376330(30) 1_555 n
C8 C9 1.382920(20) 1_555 n
C8 H13 1.032160(10) 1_555 n
C9 S5 1.787540(30) 1_555 n
C9 C8 1.382920(20) 1_555 n
C9 C10 1.380930(20) 1_555 n
C10 C9 1.380930(20) 1_555 n
C10 C11 1.373630(30) 1_555 n
C10 H14 1.032210(10) 1_555 n
C11 C6 1.382470(20) 1_555 n
C11 C10 1.373630(30) 1_555 n
C11 H15 1.032810(10) 1_555 n
H12 C7 1.031110(10) 1_555 n
H13 C8 1.032160(10) 1_555 n
H14 C10 1.032210(10) 1_555 n
H15 C11 1.032810(10) 1_555 n
S16 Fe2 2.29493(4) 1_555 n
S16 Fe2 2.266770(30) -4_555 n
N1t C2t 1.522930(20) 1_555 n
N1t C3t 1.522880(20) 1_555 n
N1t C4t 1.522890(20) 1_555 n
N1t C5t 1.522930(20) 1_555 n
C2t N1t 1.522930(20) 1_555 n
C2t H6t 1.094640(10) 1_555 n
C2t H7t 1.094650(10) 1_555 n
C2t H8t 1.094630(10) 1_555 n
C3t N1t 1.522880(20) 1_555 n
C3t H9t 1.094660(10) 1_555 n
C3t H10t 1.094640(10) 1_555 n
C3t H11t 1.094660(10) 1_555 n
C4t N1t 1.522890(20) 1_555 n
C4t H12t 1.094670(10) 1_555 n
C4t H13t 1.094660(10) 1_555 n
C4t H14t 1.094620(10) 1_555 n
C5t N1t 1.522930(20) 1_555 n
C5t H15t 1.094630(10) 1_555 n
C5t H16t 1.094630(10) 1_555 n
C5t H17t 1.094690(10) 1_555 n
H6t C2t 1.094640(10) 1_555 n
H7t C2t 1.094650(10) 1_555 n
H8t C2t 1.094630(10) 1_555 n
H9t C3t 1.094660(10) 1_555 n
H10t C3t 1.094640(10) 1_555 n
H11t C3t 1.094660(10) 1_555 n
H12t C4t 1.094670(10) 1_555 n
H13t C4t 1.094660(10) 1_555 n
H14t C4t 1.094620(10) 1_555 n
H15t C5t 1.094630(10) 1_555 n
H16t C5t 1.094630(10) 1_555 n
H17t C5t 1.094690(10) 1_555 n
